data_8102630
loop_
_publ_author_name
'De-Liang Ma'
'Zhi-Qun Dai'
'De-Zhong Niu'

_publ_section_title
;
 Refinement of crystal structure of
 diazido-(2,2':6',2''-terpyridine)copper(II) at 223 K,
 Cu(N3)2(C15H11N3)
;
_journal_issue 1
_journal_name_full 'Zeitschrift f\"ur Kristallographie - New Crystal Structures'
_journal_page_first 167
_journal_volume 225
_journal_year 2010
_chemical_formula_sum 'C15 H11 Cu N9'
_chemical_formula_weight 380.87
_chemical_name_systematic
; 
diazido 2,2':6',2''-terpyridine copper(II),
 [Cu(N~3~)~2~(C~15~H~11~N~3~)] 
;
_space_group_IT_number 14
_symmetry_cell_setting monoclinic
_symmetry_space_group_name_Hall '-P 2yn'
_symmetry_space_group_name_H-M 'P 1 21/n 1'
_atom_sites_solution_hydrogens geom
_atom_sites_solution_primary direct
_atom_sites_solution_secondary difmap
_audit_creation_method SHELXL-97
_cell_angle_alpha 90.00
_cell_angle_beta 100.640(6)
_cell_angle_gamma 90.00
_cell_formula_units_Z 4
_cell_length_a 8.1097(11)
_cell_length_b 11.8305(18)
_cell_length_c 16.350(2)
_cell_measurement_temperature 223(2)
_cell_volume 1541.7(4)
_computing_structure_refinement 'SHELXL-97 (Sheldrick, 1997)'
_computing_structure_solution 'SHELXS-97 (Sheldrick, 1990)'
_diffrn_ambient_temperature 223(2)
_diffrn_measured_fraction_theta_full 0.994
_diffrn_measured_fraction_theta_max 0.969
_diffrn_radiation_monochromator graphite
_diffrn_radiation_source 'fine-focus sealed tube'
_diffrn_radiation_type MoK\a
_diffrn_radiation_wavelength 0.71073
_diffrn_reflns_av_R_equivalents 0.0247
_diffrn_reflns_av_sigmaI/netI 0.0337
_diffrn_reflns_limit_h_max 11
_diffrn_reflns_limit_h_min -11
_diffrn_reflns_limit_k_max 16
_diffrn_reflns_limit_k_min -13
_diffrn_reflns_limit_l_max 22
_diffrn_reflns_limit_l_min -22
_diffrn_reflns_number 12422
_diffrn_reflns_theta_full 27.50
_diffrn_reflns_theta_max 30.05
_diffrn_reflns_theta_min 2.14
_exptl_absorpt_coefficient_mu 1.436
_exptl_crystal_density_diffrn 1.641
_exptl_crystal_density_method 'not measured'
_exptl_crystal_F_000 772
_exptl_crystal_size_max 0.24
_exptl_crystal_size_mid 0.20
_exptl_crystal_size_min 0.20
_refine_diff_density_max 0.580
_refine_diff_density_min -0.203
_refine_diff_density_rms 0.080
_refine_ls_extinction_method none
_refine_ls_goodness_of_fit_ref 1.052
_refine_ls_hydrogen_treatment constr
_refine_ls_matrix_type full
_refine_ls_number_parameters 226
_refine_ls_number_reflns 4383
_refine_ls_number_restraints 0
_refine_ls_restrained_S_all 1.052
_refine_ls_R_factor_all 0.0512
_refine_ls_R_factor_gt 0.0393
_refine_ls_shift/su_max 0.001
_refine_ls_shift/su_mean 0.000
_refine_ls_structure_factor_coef Fsqd
_refine_ls_weighting_details 'calc w=1/[\s^2^(Fo^2^)+(0.0591P)^2^+0.0812P] where P=(Fo^2^+2Fc^2^)/3'
_refine_ls_weighting_scheme calc
_refine_ls_wR_factor_gt 0.0977
_refine_ls_wR_factor_ref 0.1041
_reflns_number_gt 3532
_reflns_number_total 4383
_reflns_threshold_expression >2sigma(I)
_cod_data_source_file 1267-2869.cff
_cod_data_source_block last
_cod_original_sg_symbol_H-M P2(1)/n
_cod_database_code 8102630

loop_
_symmetry_equiv_pos_as_xyz
'x, y, z'
'-x+1/2, y+1/2, -z+1/2'
'-x, -y, -z'
'x-1/2, -y-1/2, z-1/2'

loop_
_atom_site_label
_atom_site_type_symbol
_atom_site_fract_x
_atom_site_fract_y
_atom_site_fract_z
_atom_site_U_iso_or_equiv
_atom_site_adp_type
_atom_site_occupancy
_atom_site_symmetry_multiplicity
_atom_site_calc_flag
_atom_site_refinement_flags
_atom_site_disorder_assembly
_atom_site_disorder_group
Cu1 Cu 0.92486(3) 0.812827(19) 0.087292(13) 0.03488(9) Uani 1 1 d . . .
N1 N 1.0545(2) 0.70205(13) 0.02563(10) 0.0389(4) Uani 1 1 d . . .
N2 N 0.86548(18) 0.86978(12) -0.02610(9) 0.0320(3) Uani 1 1 d . . .
N3 N 0.80768(19) 0.96298(13) 0.10737(9) 0.0371(3) Uani 1 1 d . . .
N4 N 0.6963(3) 0.71272(17) 0.08753(15) 0.0553(5) Uani 1 1 d . . .
N5 N 0.6094(2) 0.74235(14) 0.13309(11) 0.0422(4) Uani 1 1 d . . .
N6 N 0.5206(3) 0.7728(2) 0.17684(15) 0.0691(6) Uani 1 1 d . . .
N7 N 1.0458(3) 0.77343(18) 0.19714(12) 0.0562(5) Uani 1 1 d . . .
N8 N 1.0768(3) 0.82953(16) 0.25749(12) 0.0480(4) Uani 1 1 d . . .
N9 N 1.1099(3) 0.8798(2) 0.31832(13) 0.0753(7) Uani 1 1 d . . .
C1 C 1.1594(3) 0.6205(2) 0.05911(14) 0.0523(5) Uani 1 1 d . . .
H1A H 1.1869 0.6144 0.1174 0.063 Uiso 1 1 calc R . .
C2 C 1.2287(3) 0.5447(2) 0.01072(16) 0.0613(6) Uani 1 1 d . . .
H2A H 1.3020 0.4879 0.0358 0.074 Uiso 1 1 calc R . .
C3 C 1.1896(3) 0.5530(2) -0.07370(16) 0.0611(6) Uani 1 1 d . . .
H3A H 1.2356 0.5018 -0.1073 0.073 Uiso 1 1 calc R . .
C4 C 1.0808(3) 0.63796(19) -0.11031(14) 0.0489(5) Uani 1 1 d . . .
H4A H 1.0520 0.6450 -0.1685 0.059 Uiso 1 1 calc R . .
C5 C 1.0170(2) 0.71142(16) -0.05817(12) 0.0367(4) Uani 1 1 d . . .
C6 C 0.9101(2) 0.80973(14) -0.08815(12) 0.0334(4) Uani 1 1 d . . .
C7 C 0.8614(3) 0.84379(18) -0.16983(12) 0.0406(4) Uani 1 1 d . . .
H7A H 0.8908 0.8016 -0.2137 0.049 Uiso 1 1 calc R . .
C8 C 0.7678(3) 0.94207(18) -0.18521(12) 0.0446(5) Uani 1 1 d . . .
H8A H 0.7321 0.9664 -0.2404 0.054 Uiso 1 1 calc R . .
C9 C 0.7263(2) 1.00451(17) -0.12108(12) 0.0402(4) Uani 1 1 d . . .
H9A H 0.6651 1.0721 -0.1316 0.048 Uiso 1 1 calc R . .
C10 C 0.7769(2) 0.96532(15) -0.04047(11) 0.0337(4) Uani 1 1 d . . .
C11 C 0.7413(2) 1.01847(15) 0.03607(11) 0.0347(4) Uani 1 1 d . . .
C12 C 0.6478(2) 1.11538(17) 0.03691(14) 0.0444(4) Uani 1 1 d . . .
H12A H 0.6035 1.1526 -0.0131 0.053 Uiso 1 1 calc R . .
C13 C 0.6198(3) 1.1575(2) 0.11190(17) 0.0538(6) Uani 1 1 d . . .
H13A H 0.5558 1.2234 0.1135 0.065 Uiso 1 1 calc R . .
C14 C 0.6867(3) 1.1015(2) 0.18437(15) 0.0532(6) Uani 1 1 d . . .
H14A H 0.6703 1.1291 0.2362 0.064 Uiso 1 1 calc R . .
C15 C 0.7785(3) 1.0039(2) 0.17954(13) 0.0473(5) Uani 1 1 d . . .
H15A H 0.8221 0.9650 0.2289 0.057 Uiso 1 1 calc R . .

loop_
_atom_site_aniso_label
_atom_site_aniso_U_11
_atom_site_aniso_U_22
_atom_site_aniso_U_33
_atom_site_aniso_U_23
_atom_site_aniso_U_13
_atom_site_aniso_U_12
Cu1 0.03953(15) 0.03690(15) 0.02894(13) 0.00238(8) 0.00819(9) 0.00304(9)
N1 0.0434(9) 0.0369(8) 0.0374(8) 0.0036(6) 0.0102(7) 0.0038(7)
N2 0.0352(7) 0.0308(7) 0.0301(7) 0.0019(6) 0.0063(6) -0.0009(6)
N3 0.0377(8) 0.0372(8) 0.0366(8) -0.0052(6) 0.0079(6) -0.0021(6)
N4 0.0550(11) 0.0449(10) 0.0723(13) -0.0113(9) 0.0279(10) -0.0073(9)
N5 0.0402(8) 0.0390(9) 0.0475(10) 0.0135(7) 0.0086(7) 0.0035(7)
N6 0.0699(13) 0.0787(15) 0.0680(14) 0.0195(12) 0.0368(11) 0.0203(12)
N7 0.0702(13) 0.0589(11) 0.0360(10) 0.0072(9) 0.0003(9) 0.0140(10)
N8 0.0552(11) 0.0512(10) 0.0364(9) 0.0126(8) 0.0052(8) 0.0006(8)
N9 0.1103(19) 0.0667(14) 0.0432(11) 0.0023(11) -0.0007(12) -0.0063(14)
C1 0.0590(13) 0.0526(13) 0.0463(12) 0.0115(10) 0.0124(10) 0.0145(11)
C2 0.0697(15) 0.0484(13) 0.0694(16) 0.0133(12) 0.0217(12) 0.0239(12)
C3 0.0792(16) 0.0430(12) 0.0680(16) 0.0002(11) 0.0316(13) 0.0174(12)
C4 0.0663(14) 0.0402(11) 0.0435(11) -0.0029(9) 0.0184(10) 0.0037(10)
C5 0.0418(10) 0.0315(9) 0.0389(10) 0.0006(7) 0.0132(8) -0.0024(7)
C6 0.0369(9) 0.0305(9) 0.0336(9) -0.0007(7) 0.0088(7) -0.0056(7)
C7 0.0481(11) 0.0416(10) 0.0324(9) -0.0017(8) 0.0082(8) -0.0084(8)
C8 0.0510(11) 0.0467(11) 0.0334(10) 0.0084(8) 0.0005(8) -0.0061(9)
C9 0.0409(10) 0.0375(10) 0.0409(10) 0.0076(8) 0.0038(8) -0.0008(8)
C10 0.0317(8) 0.0309(9) 0.0378(9) -0.0001(7) 0.0049(7) -0.0053(7)
C11 0.0309(8) 0.0318(8) 0.0414(10) -0.0042(7) 0.0065(7) -0.0061(7)
C12 0.0387(10) 0.0366(10) 0.0572(12) -0.0015(9) 0.0073(9) 0.0008(8)
C13 0.0451(12) 0.0409(11) 0.0781(17) -0.0165(11) 0.0179(11) 0.0005(9)
C14 0.0475(11) 0.0575(13) 0.0570(13) -0.0231(11) 0.0157(10) -0.0041(10)
C15 0.0459(11) 0.0562(13) 0.0400(10) -0.0127(9) 0.0086(8) -0.0006(10)

loop_
_atom_type_symbol
_atom_type_description
_atom_type_scat_dispersion_real
_atom_type_scat_dispersion_imag
_atom_type_scat_source
C C 0.0033 0.0016 'International Tables Vol C Tables 4.2.6.8 and 6.1.1.4'
H H 0.0000 0.0000 'International Tables Vol C Tables 4.2.6.8 and 6.1.1.4'
N N 0.0061 0.0033 'International Tables Vol C Tables 4.2.6.8 and 6.1.1.4'
Cu Cu 0.3201 1.2651 'International Tables Vol C Tables 4.2.6.8 and 6.1.1.4'

loop_
_geom_angle_atom_site_label_1
_geom_angle_atom_site_label_2
_geom_angle_atom_site_label_3
_geom_angle
_geom_angle_site_symmetry_1
_geom_angle_site_symmetry_3
_geom_angle_publ_flag
N7 Cu1 N2 163.61(8) . . ?
N7 Cu1 N1 94.82(8) . . ?
N2 Cu1 N1 79.21(6) . . ?
N7 Cu1 N3 103.19(8) . . ?
N2 Cu1 N3 79.28(6) . . ?
N1 Cu1 N3 156.35(6) . . ?
N7 Cu1 N4 98.70(9) . . ?
N2 Cu1 N4 97.33(8) . . ?
N1 Cu1 N4 99.49(7) . . ?
N3 Cu1 N4 92.88(7) . . ?
C1 N1 C5 118.81(18) . . ?
C1 N1 Cu1 127.17(15) . . ?
C5 N1 Cu1 113.87(13) . . ?
C10 N2 C6 121.75(15) . . ?
C10 N2 Cu1 119.36(12) . . ?
C6 N2 Cu1 118.86(12) . . ?
C15 N3 C11 118.39(17) . . ?
C15 N3 Cu1 127.78(14) . . ?
C11 N3 Cu1 113.53(12) . . ?
N5 N4 Cu1 116.52(16) . . ?
N6 N5 N4 178.5(2) . . ?
N8 N7 N8 0.0(2) 1 . ?
N8 N7 Cu1 129.39(17) 1 . ?
N8 N7 Cu1 129.39(17) . . ?
N8 N8 N9 0(10) 1 . ?
N8 N8 N7 0(10) 1 . ?
N9 N8 N7 176.8(2) . . ?
N8 N9 N8 0.0(3) 1 . ?
N1 C1 C2 122.0(2) . . ?
N1 C1 H1A 119.0 . . ?
C2 C1 H1A 119.0 . . ?
C3 C2 C1 119.3(2) . . ?
C3 C2 H2A 120.3 . . ?
C1 C2 H2A 120.3 . . ?
C2 C3 C4 119.8(2) . . ?
C2 C3 H3A 120.1 . . ?
C4 C3 H3A 120.1 . . ?
C5 C4 C3 117.8(2) . . ?
C5 C4 H4A 121.1 . . ?
C3 C4 H4A 121.1 . . ?
N1 C5 C4 122.22(19) . . ?
N1 C5 C6 114.13(16) . . ?
C4 C5 C6 123.57(19) . . ?
N2 C6 C7 120.50(17) . . ?
N2 C6 C5 112.90(16) . . ?
C7 C6 C5 126.56(18) . . ?
C6 C7 C8 118.01(19) . . ?
C6 C7 H7A 121.0 . . ?
C8 C7 H7A 121.0 . . ?
C9 C8 C7 121.04(18) . . ?
C9 C8 H8A 119.5 . . ?
C7 C8 H8A 119.5 . . ?
C8 C9 C10 118.33(18) . . ?
C8 C9 H9A 120.8 . . ?
C10 C9 H9A 120.8 . . ?
N2 C10 C9 120.35(17) . . ?
N2 C10 C11 113.22(16) . . ?
C9 C10 C11 126.43(17) . . ?
N3 C11 C12 121.70(18) . . ?
N3 C11 C10 114.38(16) . . ?
C12 C11 C10 123.92(18) . . ?
C11 C12 C13 119.4(2) . . ?
C11 C12 H12A 120.3 . . ?
C13 C12 H12A 120.3 . . ?
C14 C13 C12 119.1(2) . . ?
C14 C13 H13A 120.4 . . ?
C12 C13 H13A 120.4 . . ?
C13 C14 C15 118.9(2) . . ?
C13 C14 H14A 120.6 . . ?
C15 C14 H14A 120.6 . . ?
N3 C15 C14 122.5(2) . . ?
N3 C15 H15A 118.7 . . ?
C14 C15 H15A 118.7 . . ?

loop_
_geom_bond_atom_site_label_1
_geom_bond_atom_site_label_2
_geom_bond_distance
_geom_bond_site_symmetry_2
_geom_bond_publ_flag
Cu1 N7 1.9377(18) . ?
Cu1 N2 1.9477(14) . ?
Cu1 N1 2.0568(17) . ?
Cu1 N3 2.0692(16) . ?
Cu1 N4 2.200(2) . ?
N1 C1 1.335(3) . ?
N1 C5 1.352(3) . ?
N2 C10 1.337(2) . ?
N2 C6 1.342(2) . ?
N3 C15 1.336(2) . ?
N3 C11 1.360(2) . ?
N4 N5 1.170(3) . ?
N5 N6 1.162(3) . ?
N7 N8 1.177(3) 1 ?
N7 N8 1.177(3) . ?
N8 N8 0.000(4) 1 ?
N8 N9 1.147(3) . ?
N9 N8 1.147(3) 1 ?
C1 C2 1.382(3) . ?
C1 H1A 0.9400 . ?
C2 C3 1.362(3) . ?
C2 H2A 0.9400 . ?
C3 C4 1.397(3) . ?
C3 H3A 0.9400 . ?
C4 C5 1.383(3) . ?
C4 H4A 0.9400 . ?
C5 C6 1.479(3) . ?
C6 C7 1.381(3) . ?
C7 C8 1.386(3) . ?
C7 H7A 0.9400 . ?
C8 C9 1.374(3) . ?
C8 H8A 0.9400 . ?
C9 C10 1.386(3) . ?
C9 H9A 0.9400 . ?
C10 C11 1.476(3) . ?
C11 C12 1.376(3) . ?
C12 C13 1.381(3) . ?
C12 H12A 0.9400 . ?
C13 C14 1.378(4) . ?
C13 H13A 0.9400 . ?
C14 C15 1.383(3) . ?
C14 H14A 0.9400 . ?
C15 H15A 0.9400 . ?

loop_
_geom_hbond_atom_site_label_D
_geom_hbond_atom_site_label_H
_geom_hbond_atom_site_label_A
_geom_hbond_distance_DH
_geom_hbond_distance_HA
_geom_hbond_distance_DA
_geom_hbond_angle_DHA
_geom_hbond_site_symmetry_A
C3 H3A N4 0.94 2.60 3.297(3) 130.9 3_765
C7 H7A N6 0.94 2.40 3.324(3) 165.9 4_675
C9 H9A N6 0.94 2.40 3.333(3) 170.4 3_675
C15 H15A N8 0.94 2.59 3.255(3) 128.3 1
